data_8105191
loop_
_publ_author_name
'Xu, Xin-Yue'
'Huang, Xiao-Bo'
'Wu, Deng-Ze'

_publ_section_title
;
 The crystal structure of
 4,4&#x2032;-diselanediylbis(8-(hexyloxy)-3,6-dimethyl-1-(piperidin-1-yl)isoquinoline-7-carbonitrile),
 C46H60N6O2Se2
;
_journal_issue 2
_journal_name_full 'Zeitschrift f\"ur Kristallographie - New Crystal Structures'
_journal_page_first 239
_journal_page_last 242
_journal_paper_doi 10.1515/ncrs-2021-0456
_journal_volume 237
_journal_year 2022
_chemical_formula_sum 'C46 H60 N6 O2 Se2'
_chemical_formula_weight 886.92
_space_group_crystal_system triclinic
_space_group_IT_number 2
_space_group_name_Hall '-P 1'
_space_group_name_H-M_alt 'P -1'
_atom_sites_solution_hydrogens geom
_cell_angle_alpha 92.079(2)
_cell_angle_beta 97.937(2)
_cell_angle_gamma 95.848(2)
_cell_formula_units_Z 2
_cell_length_a 10.4701(7)
_cell_length_b 10.6331(7)
_cell_length_c 20.4665(14)
_cell_measurement_reflns_used 5717
_cell_measurement_temperature 293(2)
_cell_measurement_theta_max 46.912
_cell_measurement_theta_min 5.215
_cell_volume 2242.0(3)
_computing_cell_refinement 'Bruker SAINT'
_computing_data_collection 'Bruker APEX2'
_computing_data_reduction 'Bruker SAINT'
_computing_molecular_graphics 'Bruker SHELXTL'
_computing_publication_material 'Bruker SHELXTL'
_computing_structure_refinement 'SHELXL-2013 (Sheldrick, 2013)'
_computing_structure_solution 'SHELXS-97 (Sheldrick 2008)'
_diffrn_ambient_temperature 293(2)
_diffrn_measured_fraction_theta_full 0.996
_diffrn_measured_fraction_theta_max 0.995
_diffrn_measurement_device_type 'Bruker APEX-II CCD'
_diffrn_measurement_method '\f and \w scans'
_diffrn_radiation_type MoK\a
_diffrn_radiation_wavelength 0.71073
_diffrn_reflns_av_R_equivalents 0.0462
_diffrn_reflns_av_unetI/netI 0.0657
_diffrn_reflns_Laue_measured_fraction_full 0.996
_diffrn_reflns_Laue_measured_fraction_max 0.995
_diffrn_reflns_limit_h_max 12
_diffrn_reflns_limit_h_min -12
_diffrn_reflns_limit_k_max 12
_diffrn_reflns_limit_k_min -12
_diffrn_reflns_limit_l_max 24
_diffrn_reflns_limit_l_min -24
_diffrn_reflns_number 22203
_diffrn_reflns_point_group_measured_fraction_full 0.996
_diffrn_reflns_point_group_measured_fraction_max 0.995
_diffrn_reflns_theta_full 25.242
_diffrn_reflns_theta_max 25.496
_diffrn_reflns_theta_min 2.607
_exptl_absorpt_coefficient_mu 1.692
_exptl_absorpt_correction_T_max 0.7456
_exptl_absorpt_correction_T_min 0.6327
_exptl_absorpt_correction_type multi-scan
_exptl_absorpt_process_details sadabs
_exptl_crystal_colour red
_exptl_crystal_density_diffrn 1.314
_exptl_crystal_description prismatic
_exptl_crystal_F_000 924
_exptl_crystal_size_max 0.160
_exptl_crystal_size_mid 0.130
_exptl_crystal_size_min 0.100
_refine_diff_density_max 0.513
_refine_diff_density_min -0.317
_refine_diff_density_rms 0.060
_refine_ls_extinction_coef .
_refine_ls_extinction_method none
_refine_ls_goodness_of_fit_ref 1.021
_refine_ls_hydrogen_treatment constr
_refine_ls_matrix_type full
_refine_ls_number_parameters 566
_refine_ls_number_reflns 8296
_refine_ls_number_restraints 105
_refine_ls_restrained_S_all 1.059
_refine_ls_R_factor_all 0.0913
_refine_ls_R_factor_gt 0.0487
_refine_ls_shift/su_max 0.005
_refine_ls_shift/su_mean 0.000
_refine_ls_structure_factor_coef Fsqd
_refine_ls_weighting_details 'w=1/[\s^2^(Fo^2^)+(0.0393P)^2^+1.7425P] where P=(Fo^2^+2Fc^2^)/3'
_refine_ls_weighting_scheme calc
_refine_ls_wR_factor_gt 0.0971
_refine_ls_wR_factor_ref 0.1183
_reflns_Friedel_coverage 0.000
_reflns_Friedel_fraction_full .
_reflns_Friedel_fraction_max .
_reflns_number_gt 5396
_reflns_number_total 8296
_reflns_threshold_expression 'I > 2\s(I)'
_cod_data_source_file suppl_j_ncrs-2021-0456_suppl.cif
_cod_data_source_block mo_dd19113_0m
_cod_database_code 8105191
_shelx_space_group_comment
; 
The symmetry employed for this shelxl refinement is uniquely defined 
by the following loop, which should always be used as a source of 
symmetry information in preference to the above space-group names. 
They are only intended as comments. 
;
_shelx_estimated_absorpt_t_min 0.773
_shelx_estimated_absorpt_t_max 0.849
_shelxl_version_number 2013-4

loop_
_space_group_symop_operation_xyz
'x, y, z'
'-x, -y, -z'

loop_
_atom_site_label
_atom_site_type_symbol
_atom_site_fract_x
_atom_site_fract_y
_atom_site_fract_z
_atom_site_U_iso_or_equiv
_atom_site_adp_type
_atom_site_occupancy
_atom_site_site_symmetry_order
_atom_site_calc_flag
_atom_site_refinement_flags_posn
_atom_site_refinement_flags_adp
_atom_site_refinement_flags_occupancy
_atom_site_disorder_assembly
_atom_site_disorder_group
Se1 Se 0.05978(4) 0.62847(4) 0.22989(2) 0.05821(15) Uani 1 1 d . . . . .
Se2 Se 0.14856(4) 0.70435(4) 0.33767(2) 0.05218(15) Uani 1 1 d . . . . .
O1 O 0.5998(3) 0.7304(3) 0.09844(13) 0.0533(7) Uani 1 1 d . . . . .
O2 O 0.0805(3) 0.1629(3) 0.48349(15) 0.0573(8) Uani 1 1 d D . . . .
N1 N 0.3575(3) 0.4411(3) 0.17419(16) 0.0492(8) Uani 1 1 d . . . . .
N2 N 0.5986(5) 1.0485(4) 0.0715(2) 0.0953(15) Uani 1 1 d . . . . .
N3 N 0.5664(3) 0.4950(3) 0.15481(16) 0.0480(8) Uani 1 1 d . . . . .
N4 N 0.3563(3) 0.4107(3) 0.40291(17) 0.0506(9) Uani 1 1 d . . . . .
N5 N -0.2423(4) 0.1623(4) 0.5104(2) 0.0720(12) Uani 1 1 d . . . . .
N6 N 0.3027(3) 0.1998(3) 0.41680(17) 0.0489(9) Uani 1 1 d . . . . .
C1 C 0.2430(4) 0.4697(4) 0.1904(2) 0.0504(10) Uani 1 1 d . . . . .
C2 C 0.2146(4) 0.5927(4) 0.19630(19) 0.0462(10) Uani 1 1 d . . . . .
C3 C 0.3005(4) 0.6916(4) 0.17560(18) 0.0439(10) Uani 1 1 d . . . . .
C4 C 0.2682(4) 0.8173(4) 0.1709(2) 0.0523(11) Uani 1 1 d . . . . .
H4 H 0.1929 0.8377 0.1862 0.063 Uiso 1 1 calc R U . . .
C5 C 0.3428(4) 0.9096(4) 0.1449(2) 0.0551(11) Uani 1 1 d . . . . .
C6 C 0.4563(4) 0.8772(4) 0.1215(2) 0.0510(11) Uani 1 1 d . . . . .
C7 C 0.4913(4) 0.7559(4) 0.12499(19) 0.0455(10) Uani 1 1 d . . . . .
C8 C 0.4181(4) 0.6606(4) 0.15508(18) 0.0410(9) Uani 1 1 d . . . . .
C9 C 0.4469(4) 0.5304(4) 0.16242(18) 0.0446(10) Uani 1 1 d . . . . .
C10 C 0.1545(5) 0.3564(4) 0.2048(3) 0.0794(16) Uani 1 1 d . . . . .
H10A H 0.1802 0.2813 0.1852 0.119 Uiso 1 1 calc R U . . .
H10B H 0.0668 0.3665 0.1865 0.119 Uiso 1 1 calc R U . . .
H10C H 0.1601 0.3494 0.2517 0.119 Uiso 1 1 calc R U . . .
C11 C 0.3042(5) 1.0423(4) 0.1383(3) 0.0821(16) Uani 1 1 d . . . . .
H11A H 0.3672 1.1007 0.1656 0.123 Uiso 1 1 calc R U . . .
H11B H 0.2207 1.0460 0.1522 0.123 Uiso 1 1 calc R U . . .
H11C H 0.3002 1.0644 0.0931 0.123 Uiso 1 1 calc R U . . .
C12 C 0.5374(5) 0.9705(5) 0.0926(2) 0.0641(13) Uani 1 1 d . . . . .
C13 C 0.6837(4) 0.5644(4) 0.1927(2) 0.0578(12) Uani 1 1 d . . . . .
H13A H 0.6683 0.6515 0.2014 0.069 Uiso 1 1 calc R U . . .
H13B H 0.7548 0.5649 0.1669 0.069 Uiso 1 1 calc R U . . .
C14 C 0.7201(4) 0.5046(4) 0.2567(2) 0.0640(13) Uani 1 1 d . . . . .
H14A H 0.6524 0.5118 0.2841 0.077 Uiso 1 1 calc R U . . .
H14B H 0.7996 0.5499 0.2797 0.077 Uiso 1 1 calc R U . . .
C15 C 0.7394(5) 0.3659(5) 0.2466(2) 0.0744(14) Uani 1 1 d . . . . .
H15A H 0.8124 0.3584 0.2228 0.089 Uiso 1 1 calc R U . . .
H15B H 0.7579 0.3291 0.2890 0.089 Uiso 1 1 calc R U . . .
C16 C 0.6175(5) 0.2959(4) 0.2076(2) 0.0678(13) Uani 1 1 d . . . . .
H16A H 0.6323 0.2092 0.1976 0.081 Uiso 1 1 calc R U . . .
H16B H 0.5473 0.2942 0.2341 0.081 Uiso 1 1 calc R U . . .
C17 C 0.5796(4) 0.3597(4) 0.1442(2) 0.0571(12) Uani 1 1 d . . . . .
H17A H 0.6447 0.3506 0.1154 0.069 Uiso 1 1 calc R U . . .
H17B H 0.4979 0.3174 0.1219 0.069 Uiso 1 1 calc R U . . .
C18 C 0.5761(5) 0.6874(6) 0.0303(2) 0.0862(15) Uani 1 1 d . U . . .
H18A H 0.5501 0.7556 0.0030 0.103 Uiso 1 1 calc R U . . .
H18B H 0.5070 0.6182 0.0233 0.103 Uiso 1 1 calc R U . . .
C19 C 0.6973(6) 0.6443(7) 0.0122(3) 0.1076(15) Uani 1 1 d . U . . .
H19A H 0.7167 0.5717 0.0376 0.129 Uiso 1 1 calc R U . . .
H19B H 0.6813 0.6155 -0.0340 0.129 Uiso 1 1 calc R U . . .
C20 C 0.8094(6) 0.7342(8) 0.0217(3) 0.1279(17) Uani 1 1 d D U . . .
H20A H 0.8271 0.7632 0.0679 0.153 Uiso 1 1 calc R U . . .
H20B H 0.7919 0.8068 -0.0041 0.153 Uiso 1 1 calc R U . . .
C21 C 0.9324(7) 0.6796(8) 0.0015(4) 0.1472(19) Uani 1 1 d D U . . .
H21A H 0.9561 0.6139 0.0311 0.177 Uiso 1 1 calc R U . . .
H21B H 0.9110 0.6407 -0.0428 0.177 Uiso 1 1 calc R U . . .
C22 C 1.0402(7) 0.7711(9) 0.0031(4) 0.164(2) Uani 1 1 d D U . . .
H22A H 1.0627 0.8087 0.0476 0.197 Uiso 1 1 calc R U . . .
H22B H 1.0159 0.8377 -0.0258 0.197 Uiso 1 1 calc R U . . .
C23 C 1.1583(7) 0.7192(9) -0.0177(4) 0.174(3) Uani 1 1 d D U . . .
H23A H 1.1808 0.6506 0.0093 0.261 Uiso 1 1 calc R U . . .
H23B H 1.2295 0.7849 -0.0125 0.261 Uiso 1 1 calc R U . . .
H23C H 1.1395 0.6891 -0.0632 0.261 Uiso 1 1 calc R U . . .
C24 C 0.3215(4) 0.5257(4) 0.3856(2) 0.0480(10) Uani 1 1 d . . . . .
C25 C 0.1938(4) 0.5506(3) 0.37558(19) 0.0426(9) Uani 1 1 d . . . . .
C26 C 0.0974(4) 0.4621(3) 0.39697(18) 0.0387(9) Uani 1 1 d . . . . .
C27 C -0.0306(3) 0.4893(4) 0.39952(18) 0.0405(9) Uani 1 1 d . . . . .
H27 H -0.0567 0.5633 0.3817 0.049 Uiso 1 1 calc R U . . .
C28 C -0.1181(4) 0.4118(4) 0.42706(18) 0.0409(9) Uani 1 1 d . . . . .
C29 C -0.0766(4) 0.3005(4) 0.45485(19) 0.0429(9) Uani 1 1 d . . . . .
C30 C 0.0484(4) 0.2695(4) 0.45285(19) 0.0439(10) Uani 1 1 d . . . . .
C31 C 0.1357(4) 0.3449(3) 0.42020(19) 0.0406(9) Uani 1 1 d . . . . .
C32 C 0.2663(4) 0.3192(4) 0.41250(19) 0.0434(9) Uani 1 1 d . . . . .
C33 C 0.4337(4) 0.6208(4) 0.3765(3) 0.0770(16) Uani 1 1 d . . . . .
H33A H 0.5131 0.5926 0.3970 0.116 Uiso 1 1 calc R U . . .
H33B H 0.4224 0.7012 0.3966 0.116 Uiso 1 1 calc R U . . .
H33C H 0.4370 0.6292 0.3302 0.116 Uiso 1 1 calc R U . . .
C34 C -0.2535(4) 0.4443(4) 0.4304(2) 0.0537(11) Uani 1 1 d . . . . .
H34A H -0.3147 0.3819 0.4048 0.081 Uiso 1 1 calc R U . . .
H34B H -0.2631 0.5260 0.4131 0.081 Uiso 1 1 calc R U . . .
H34C H -0.2692 0.4457 0.4756 0.081 Uiso 1 1 calc R U . . .
C35 C -0.1655(4) 0.2218(4) 0.4868(2) 0.0519(11) Uani 1 1 d . . . . .
C36 C 0.2207(4) 0.0904(4) 0.3827(2) 0.0565(12) Uani 1 1 d . . . . .
H36A H 0.1322 0.1110 0.3727 0.068 Uiso 1 1 calc R U . . .
H36B H 0.2208 0.0196 0.4113 0.068 Uiso 1 1 calc R U . . .
C37 C 0.2696(5) 0.0533(4) 0.3193(2) 0.0663(13) Uani 1 1 d . . . . .
H37A H 0.2597 0.1204 0.2888 0.080 Uiso 1 1 calc R U . . .
H37B H 0.2177 -0.0226 0.2991 0.080 Uiso 1 1 calc R U . . .
C38 C 0.4113(5) 0.0290(5) 0.3316(3) 0.0789(15) Uani 1 1 d . . . . .
H38A H 0.4205 -0.0439 0.3583 0.095 Uiso 1 1 calc R U . . .
H38B H 0.4413 0.0109 0.2898 0.095 Uiso 1 1 calc R U . . .
C39 C 0.4925(4) 0.1444(4) 0.3669(2) 0.0682(13) Uani 1 1 d . . . . .
H39A H 0.5816 0.1261 0.3778 0.082 Uiso 1 1 calc R U . . .
H39B H 0.4914 0.2146 0.3380 0.082 Uiso 1 1 calc R U . . .
C40 C 0.4403(4) 0.1807(4) 0.4294(2) 0.0569(11) Uani 1 1 d . . . . .
H40A H 0.4519 0.1147 0.4605 0.068 Uiso 1 1 calc R U . . .
H40B H 0.4895 0.2581 0.4494 0.068 Uiso 1 1 calc R U . . .
C41 C 0.1771(9) 0.1764(8) 0.5413(4) 0.0840(19) Uani 0.7 1 d D U P A 1
H41A H 0.1965 0.2656 0.5546 0.101 Uiso 0.7 1 calc R U P A 1
H41B H 0.2561 0.1463 0.5300 0.101 Uiso 0.7 1 calc R U P A 1
C42 C 0.1385(9) 0.1087(8) 0.5963(4) 0.0886(18) Uani 0.7 1 d D U P A 1
H42A H 0.1131 0.0204 0.5824 0.106 Uiso 0.7 1 calc R U P A 1
H42B H 0.0638 0.1432 0.6102 0.106 Uiso 0.7 1 calc R U P A 1
C43 C 0.2499(9) 0.1175(13) 0.6558(5) 0.100(2) Uani 0.7 1 d D U P A 1
H43A H 0.3297 0.0987 0.6402 0.120 Uiso 0.7 1 calc R U P A 1
H43B H 0.2636 0.2029 0.6755 0.120 Uiso 0.7 1 calc R U P A 1
C44 C 0.2169(12) 0.0248(12) 0.7074(6) 0.117(2) Uani 0.6 1 d D U P A 1
H44A H 0.1820 -0.0553 0.6844 0.141 Uiso 0.6 1 calc R U P A 1
H44B H 0.2975 0.0107 0.7344 0.141 Uiso 0.6 1 calc R U P A 1
C45 C 0.1298(13) 0.0560(14) 0.7504(7) 0.125(3) Uani 0.6 1 d D U P A 1
H45A H 0.0472 0.0601 0.7229 0.150 Uiso 0.6 1 calc R U P A 1
H45B H 0.1593 0.1417 0.7678 0.150 Uiso 0.6 1 calc R U P A 1
C46 C 0.0999(15) -0.0211(14) 0.8100(6) 0.127(4) Uani 0.6 1 d D U P A 1
H46A H 0.1382 -0.0993 0.8086 0.190 Uiso 0.6 1 calc R U P A 1
H46B H 0.0077 -0.0389 0.8083 0.190 Uiso 0.6 1 calc R U P A 1
H46C H 0.1352 0.0268 0.8503 0.190 Uiso 0.6 1 calc R U P A 1
C41' C 0.0908(17) 0.157(3) 0.5515(7) 0.097(4) Uani 0.3 1 d D U P A 2
H41C H 0.0276 0.0912 0.5624 0.117 Uiso 0.3 1 calc R U P A 2
H41D H 0.0713 0.2372 0.5702 0.117 Uiso 0.3 1 calc R U P A 2
C42' C 0.2265(17) 0.131(3) 0.5819(9) 0.104(4) Uani 0.3 1 d D U P A 2
H42C H 0.2919 0.1973 0.5733 0.124 Uiso 0.3 1 calc R U P A 2
H42D H 0.2477 0.0501 0.5656 0.124 Uiso 0.3 1 calc R U P A 2
C43' C 0.213(2) 0.130(3) 0.6564(11) 0.111(4) Uani 0.3 1 d D U P A 2
H43C H 0.3013 0.1300 0.6781 0.133 Uiso 0.3 1 calc R U P A 2
H43D H 0.1888 0.2134 0.6665 0.133 Uiso 0.3 1 calc R U P A 2
C44' C 0.1350(16) 0.0450(19) 0.6963(8) 0.116(4) Uani 0.4 1 d D U P A 2
H44C H 0.1215 -0.0395 0.6753 0.140 Uiso 0.4 1 calc R U P A 2
H44D H 0.0506 0.0750 0.6964 0.140 Uiso 0.4 1 calc R U P A 2
C45' C 0.2002(16) 0.0379(19) 0.7688(8) 0.122(4) Uani 0.4 1 d D U P A 2
H45C H 0.2839 0.0052 0.7727 0.146 Uiso 0.4 1 calc R U P A 2
H45D H 0.2052 0.1166 0.7949 0.146 Uiso 0.4 1 calc R U P A 2
C46' C 0.088(2) -0.061(2) 0.7811(10) 0.131(5) Uani 0.4 1 d D U P A 2
H46D H 0.0153 -0.0184 0.7904 0.196 Uiso 0.4 1 calc R U P A 2
H46E H 0.1164 -0.1094 0.8180 0.196 Uiso 0.4 1 calc R U P A 2
H46F H 0.0622 -0.1168 0.7425 0.196 Uiso 0.4 1 calc R U P A 2

loop_
_atom_site_aniso_label
_atom_site_aniso_U_11
_atom_site_aniso_U_22
_atom_site_aniso_U_33
_atom_site_aniso_U_23
_atom_site_aniso_U_13
_atom_site_aniso_U_12
Se1 0.0452(3) 0.0689(3) 0.0648(3) 0.0169(2) 0.0145(2) 0.0127(2)
Se2 0.0625(3) 0.0386(2) 0.0624(3) 0.0120(2) 0.0262(2) 0.0121(2)
O1 0.0497(17) 0.0647(18) 0.0472(17) 0.0082(15) 0.0138(14) 0.0036(14)
O2 0.0570(19) 0.0456(17) 0.071(2) 0.0179(15) 0.0077(16) 0.0086(14)
N1 0.053(2) 0.0422(19) 0.054(2) 0.0052(17) 0.0151(17) 0.0040(17)
N2 0.108(4) 0.072(3) 0.105(4) 0.020(3) 0.031(3) -0.020(3)
N3 0.044(2) 0.050(2) 0.050(2) 0.0022(17) 0.0043(16) 0.0088(16)
N4 0.0383(19) 0.0404(19) 0.075(3) 0.0062(18) 0.0127(17) 0.0041(16)
N5 0.059(3) 0.074(3) 0.088(3) 0.031(2) 0.024(2) 0.004(2)
N6 0.042(2) 0.0388(19) 0.067(2) 0.0052(17) 0.0094(17) 0.0080(15)
C1 0.050(3) 0.047(2) 0.055(3) 0.009(2) 0.011(2) 0.000(2)
C2 0.045(2) 0.050(2) 0.046(2) 0.010(2) 0.0124(19) 0.006(2)
C3 0.051(2) 0.045(2) 0.036(2) 0.0031(19) 0.0054(19) 0.005(2)
C4 0.060(3) 0.046(2) 0.055(3) 0.008(2) 0.017(2) 0.011(2)
C5 0.068(3) 0.043(2) 0.055(3) 0.008(2) 0.009(2) 0.007(2)
C6 0.061(3) 0.042(2) 0.048(3) 0.009(2) 0.009(2) -0.003(2)
C7 0.043(2) 0.054(3) 0.039(2) 0.001(2) 0.0070(19) 0.000(2)
C8 0.043(2) 0.043(2) 0.038(2) 0.0028(18) 0.0060(18) 0.0051(18)
C9 0.048(2) 0.049(2) 0.037(2) 0.0019(19) 0.0056(19) 0.005(2)
C10 0.072(3) 0.056(3) 0.115(5) 0.011(3) 0.035(3) -0.002(3)
C11 0.097(4) 0.051(3) 0.107(4) 0.021(3) 0.030(3) 0.020(3)
C12 0.073(3) 0.055(3) 0.064(3) 0.013(2) 0.013(3) -0.004(3)
C13 0.046(3) 0.071(3) 0.055(3) 0.008(2) 0.001(2) 0.006(2)
C14 0.058(3) 0.081(3) 0.051(3) -0.002(3) -0.003(2) 0.012(3)
C15 0.075(4) 0.086(4) 0.064(3) 0.011(3) -0.003(3) 0.029(3)
C16 0.079(4) 0.053(3) 0.072(3) 0.008(3) 0.004(3) 0.019(3)
C17 0.060(3) 0.059(3) 0.055(3) -0.003(2) 0.011(2) 0.015(2)
C18 0.072(3) 0.134(4) 0.056(3) -0.014(3) 0.021(2) 0.017(3)
C19 0.083(3) 0.163(4) 0.081(3) -0.011(3) 0.030(3) 0.017(3)
C20 0.092(3) 0.185(4) 0.112(3) -0.002(3) 0.042(3) 0.009(3)
C21 0.101(3) 0.203(5) 0.142(4) -0.003(4) 0.047(3) 0.000(3)
C22 0.112(4) 0.215(5) 0.166(4) -0.008(4) 0.044(4) -0.004(4)
C23 0.107(5) 0.228(7) 0.194(6) -0.012(6) 0.070(5) -0.002(5)
C24 0.044(2) 0.037(2) 0.067(3) 0.004(2) 0.022(2) 0.0005(19)
C25 0.044(2) 0.035(2) 0.051(2) 0.0071(18) 0.0138(19) 0.0058(18)
C26 0.040(2) 0.038(2) 0.038(2) 0.0034(18) 0.0072(17) 0.0033(17)
C27 0.039(2) 0.044(2) 0.039(2) 0.0110(18) 0.0040(18) 0.0100(18)
C28 0.036(2) 0.050(2) 0.037(2) 0.0028(19) 0.0051(17) 0.0036(18)
C29 0.042(2) 0.043(2) 0.043(2) 0.0067(19) 0.0078(18) 0.0001(19)
C30 0.051(3) 0.038(2) 0.043(2) 0.0065(19) 0.0078(19) 0.0045(19)
C31 0.042(2) 0.035(2) 0.046(2) 0.0045(18) 0.0091(18) 0.0033(17)
C32 0.042(2) 0.040(2) 0.049(2) 0.0055(19) 0.0060(19) 0.0055(19)
C33 0.050(3) 0.052(3) 0.133(5) 0.019(3) 0.027(3) 0.001(2)
C34 0.044(2) 0.060(3) 0.058(3) 0.009(2) 0.009(2) 0.007(2)
C35 0.045(3) 0.051(3) 0.061(3) 0.012(2) 0.009(2) 0.007(2)
C36 0.057(3) 0.037(2) 0.076(3) 0.005(2) 0.008(2) 0.005(2)
C37 0.074(3) 0.050(3) 0.074(3) -0.008(2) 0.008(3) 0.010(2)
C38 0.078(4) 0.074(3) 0.089(4) -0.012(3) 0.022(3) 0.021(3)
C39 0.052(3) 0.069(3) 0.089(4) 0.005(3) 0.019(3) 0.020(2)
C40 0.052(3) 0.053(3) 0.068(3) 0.009(2) 0.007(2) 0.018(2)
C41 0.080(4) 0.095(4) 0.078(4) 0.030(3) -0.004(4) 0.023(4)
C42 0.084(4) 0.107(4) 0.079(4) 0.020(3) 0.004(3) 0.032(4)
C43 0.090(4) 0.125(5) 0.087(4) 0.024(3) 0.003(3) 0.035(4)
C44 0.101(5) 0.148(5) 0.106(5) 0.023(4) 0.009(4) 0.031(5)
C45 0.106(5) 0.157(6) 0.114(5) 0.024(5) 0.013(5) 0.027(5)
C46 0.115(7) 0.162(8) 0.105(7) 0.017(7) 0.029(7) 0.000(7)
C41' 0.059(7) 0.158(10) 0.087(8) -0.004(8) 0.010(7) 0.069(7)
C42' 0.063(7) 0.163(10) 0.092(8) -0.002(7) 0.002(6) 0.064(7)
C43' 0.069(6) 0.167(10) 0.101(8) -0.001(7) -0.005(6) 0.065(7)
C44' 0.071(6) 0.173(9) 0.109(7) -0.001(7) -0.008(6) 0.065(6)
C45' 0.077(6) 0.176(10) 0.116(8) 0.004(7) -0.009(6) 0.058(7)
C46' 0.093(9) 0.176(12) 0.125(10) 0.016(9) -0.006(9) 0.045(9)

loop_
_atom_type_symbol
_atom_type_description
_atom_type_scat_dispersion_real
_atom_type_scat_dispersion_imag
_atom_type_scat_source
C C 0.0033 0.0016 'International Tables Vol C Tables 4.2.6.8 and 6.1.1.4'
H H 0.0000 0.0000 'International Tables Vol C Tables 4.2.6.8 and 6.1.1.4'
N N 0.0061 0.0033 'International Tables Vol C Tables 4.2.6.8 and 6.1.1.4'
O O 0.0106 0.0060 'International Tables Vol C Tables 4.2.6.8 and 6.1.1.4'
Se Se -0.0929 2.2259 'International Tables Vol C Tables 4.2.6.8 and 6.1.1.4'

loop_
_geom_angle_atom_site_label_1
_geom_angle_atom_site_label_2
_geom_angle_atom_site_label_3
_geom_angle
_geom_angle_site_symmetry_1
_geom_angle_site_symmetry_3
C2 Se1 Se2 99.84(12) . .
C25 Se2 Se1 100.43(12) . .
C7 O1 C18 114.8(3) . .
C30 O2 C41' 121.0(10) . .
C30 O2 C41 118.4(4) . .
C9 N1 C1 121.1(3) . .
C9 N3 C17 118.7(3) . .
C9 N3 C13 119.7(3) . .
C17 N3 C13 112.3(3) . .
C32 N4 C24 119.8(3) . .
C32 N6 C40 120.2(3) . .
C32 N6 C36 121.4(3) . .
C40 N6 C36 113.4(3) . .
N1 C1 C2 121.9(4) . .
N1 C1 C10 114.0(4) . .
C2 C1 C10 124.0(4) . .
C1 C2 C3 119.0(4) . .
C1 C2 Se1 119.9(3) . .
C3 C2 Se1 121.1(3) . .
C4 C3 C8 119.2(4) . .
C4 C3 C2 122.0(4) . .
C8 C3 C2 118.6(3) . .
C5 C4 C3 122.7(4) . .
C5 C4 H4 118.7 . .
C3 C4 H4 118.7 . .
C4 C5 C6 118.1(4) . .
C4 C5 C11 121.8(4) . .
C6 C5 C11 120.1(4) . .
C7 C6 C5 121.2(4) . .
C7 C6 C12 118.5(4) . .
C5 C6 C12 120.3(4) . .
O1 C7 C6 117.7(4) . .
O1 C7 C8 121.0(3) . .
C6 C7 C8 121.3(4) . .
C7 C8 C3 117.3(3) . .
C7 C8 C9 126.1(3) . .
C3 C8 C9 116.5(3) . .
N1 C9 N3 117.4(4) . .
N1 C9 C8 121.2(4) . .
N3 C9 C8 121.3(4) . .
C1 C10 H10A 109.5 . .
C1 C10 H10B 109.5 . .
H10A C10 H10B 109.5 . .
C1 C10 H10C 109.5 . .
H10A C10 H10C 109.5 . .
H10B C10 H10C 109.5 . .
C5 C11 H11A 109.5 . .
C5 C11 H11B 109.5 . .
H11A C11 H11B 109.5 . .
C5 C11 H11C 109.5 . .
H11A C11 H11C 109.5 . .
H11B C11 H11C 109.5 . .
N2 C12 C6 176.5(5) . .
N3 C13 C14 110.9(4) . .
N3 C13 H13A 109.5 . .
C14 C13 H13A 109.5 . .
N3 C13 H13B 109.5 . .
C14 C13 H13B 109.5 . .
H13A C13 H13B 108.0 . .
C13 C14 C15 112.1(4) . .
C13 C14 H14A 109.2 . .
C15 C14 H14A 109.2 . .
C13 C14 H14B 109.2 . .
C15 C14 H14B 109.2 . .
H14A C14 H14B 107.9 . .
C16 C15 C14 109.4(4) . .
C16 C15 H15A 109.8 . .
C14 C15 H15A 109.8 . .
C16 C15 H15B 109.8 . .
C14 C15 H15B 109.8 . .
H15A C15 H15B 108.2 . .
C17 C16 C15 110.6(4) . .
C17 C16 H16A 109.5 . .
C15 C16 H16A 109.5 . .
C17 C16 H16B 109.5 . .
C15 C16 H16B 109.5 . .
H16A C16 H16B 108.1 . .
N3 C17 C16 112.9(3) . .
N3 C17 H17A 109.0 . .
C16 C17 H17A 109.0 . .
N3 C17 H17B 109.0 . .
C16 C17 H17B 109.0 . .
H17A C17 H17B 107.8 . .
O1 C18 C19 108.2(4) . .
O1 C18 H18A 110.1 . .
C19 C18 H18A 110.1 . .
O1 C18 H18B 110.1 . .
C19 C18 H18B 110.1 . .
H18A C18 H18B 108.4 . .
C20 C19 C18 116.9(6) . .
C20 C19 H19A 108.1 . .
C18 C19 H19A 108.1 . .
C20 C19 H19B 108.1 . .
C18 C19 H19B 108.1 . .
H19A C19 H19B 107.3 . .
C19 C20 C21 113.0(6) . .
C19 C20 H20A 109.0 . .
C21 C20 H20A 109.0 . .
C19 C20 H20B 109.0 . .
C21 C20 H20B 109.0 . .
H20A C20 H20B 107.8 . .
C22 C21 C20 113.7(7) . .
C22 C21 H21A 108.8 . .
C20 C21 H21A 108.8 . .
C22 C21 H21B 108.8 . .
C20 C21 H21B 108.8 . .
H21A C21 H21B 107.7 . .
C21 C22 C23 113.9(8) . .
C21 C22 H22A 108.8 . .
C23 C22 H22A 108.8 . .
C21 C22 H22B 108.8 . .
C23 C22 H22B 108.8 . .
H22A C22 H22B 107.7 . .
C22 C23 H23A 109.5 . .
C22 C23 H23B 109.5 . .
H23A C23 H23B 109.5 . .
C22 C23 H23C 109.5 . .
H23A C23 H23C 109.5 . .
H23B C23 H23C 109.5 . .
N4 C24 C25 122.2(4) . .
N4 C24 C33 114.1(4) . .
C25 C24 C33 123.6(4) . .
C24 C25 C26 118.7(3) . .
C24 C25 Se2 120.2(3) . .
C26 C25 Se2 121.0(3) . .
C27 C26 C31 119.0(3) . .
C27 C26 C25 122.7(3) . .
C31 C26 C25 118.2(3) . .
C28 C27 C26 122.8(3) . .
C28 C27 H27 118.6 . .
C26 C27 H27 118.6 . .
C27 C28 C29 117.9(3) . .
C27 C28 C34 121.8(4) . .
C29 C28 C34 120.2(3) . .
C30 C29 C28 121.1(4) . .
C30 C29 C35 120.5(4) . .
C28 C29 C35 118.4(3) . .
O2 C30 C29 116.5(3) . .
O2 C30 C31 122.6(4) . .
C29 C30 C31 120.8(4) . .
C30 C31 C26 117.7(3) . .
C30 C31 C32 125.8(3) . .
C26 C31 C32 116.3(3) . .
N4 C32 N6 117.1(3) . .
N4 C32 C31 121.6(3) . .
N6 C32 C31 121.2(3) . .
C24 C33 H33A 109.5 . .
C24 C33 H33B 109.5 . .
H33A C33 H33B 109.5 . .
C24 C33 H33C 109.5 . .
H33A C33 H33C 109.5 . .
H33B C33 H33C 109.5 . .
C28 C34 H34A 109.5 . .
C28 C34 H34B 109.5 . .
H34A C34 H34B 109.5 . .
C28 C34 H34C 109.5 . .
H34A C34 H34C 109.5 . .
H34B C34 H34C 109.5 . .
N5 C35 C29 176.0(5) . .
N6 C36 C37 110.7(4) . .
N6 C36 H36A 109.5 . .
C37 C36 H36A 109.5 . .
N6 C36 H36B 109.5 . .
C37 C36 H36B 109.5 . .
H36A C36 H36B 108.1 . .
C36 C37 C38 111.7(4) . .
C36 C37 H37A 109.3 . .
C38 C37 H37A 109.3 . .
C36 C37 H37B 109.3 . .
C38 C37 H37B 109.3 . .
H37A C37 H37B 107.9 . .
C39 C38 C37 109.8(4) . .
C39 C38 H38A 109.7 . .
C37 C38 H38A 109.7 . .
C39 C38 H38B 109.7 . .
C37 C38 H38B 109.7 . .
H38A C38 H38B 108.2 . .
C40 C39 C38 110.6(4) . .
C40 C39 H39A 109.5 . .
C38 C39 H39A 109.5 . .
C40 C39 H39B 109.5 . .
C38 C39 H39B 109.5 . .
H39A C39 H39B 108.1 . .
N6 C40 C39 112.1(4) . .
N6 C40 H40A 109.2 . .
C39 C40 H40A 109.2 . .
N6 C40 H40B 109.2 . .
C39 C40 H40B 109.2 . .
H40A C40 H40B 107.9 . .
O2 C41 C42 113.7(7) . .
O2 C41 H41A 108.8 . .
C42 C41 H41A 108.8 . .
O2 C41 H41B 108.8 . .
C42 C41 H41B 108.8 . .
H41A C41 H41B 107.7 . .
C41 C42 C43 111.9(8) . .
C41 C42 H42A 109.2 . .
C43 C42 H42A 109.2 . .
C41 C42 H42B 109.2 . .
C43 C42 H42B 109.2 . .
H42A C42 H42B 107.9 . .
C44 C43 C42 110.7(9) . .
C44 C43 H43A 109.5 . .
C42 C43 H43A 109.5 . .
C44 C43 H43B 109.5 . .
C42 C43 H43B 109.5 . .
H43A C43 H43B 108.1 . .
C45 C44 C43 118.8(11) . .
C45 C44 H44A 107.6 . .
C43 C44 H44A 107.6 . .
C45 C44 H44B 107.6 . .
C43 C44 H44B 107.6 . .
H44A C44 H44B 107.0 . .
C44 C45 C46 124.3(12) . .
C44 C45 H45A 106.3 . .
C46 C45 H45A 106.3 . .
C44 C45 H45B 106.3 . .
C46 C45 H45B 106.3 . .
H45A C45 H45B 106.4 . .
C45 C46 H46A 109.5 . .
C45 C46 H46B 109.5 . .
H46A C46 H46B 109.5 . .
C45 C46 H46C 109.5 . .
H46A C46 H46C 109.5 . .
H46B C46 H46C 109.5 . .
O2 C41' C42' 111.7(14) . .
O2 C41' H41C 109.3 . .
C42' C41' H41C 109.3 . .
O2 C41' H41D 109.3 . .
C42' C41' H41D 109.3 . .
H41C C41' H41D 107.9 . .
C41' C42' C43' 101.6(15) . .
C41' C42' H42C 111.5 . .
C43' C42' H42C 111.5 . .
C41' C42' H42D 111.5 . .
C43' C42' H42D 111.4 . .
H42C C42' H42D 109.3 . .
C44' C43' C42' 133(3) . .
C44' C43' H43C 103.9 . .
C42' C43' H43C 103.9 . .
C44' C43' H43D 103.9 . .
C42' C43' H43D 103.9 . .
H43C C43' H43D 105.4 . .
C43' C44' C45' 113.4(16) . .
C43' C44' H44C 108.9 . .
C45' C44' H44C 108.9 . .
C43' C44' H44D 108.9 . .
C45' C44' H44D 108.9 . .
H44C C44' H44D 107.7 . .
C46' C45' C44' 89.8(15) . .
C46' C45' H45C 113.7 . .
C44' C45' H45C 113.7 . .
C46' C45' H45D 113.7 . .
C44' C45' H45D 113.7 . .
H45C C45' H45D 110.9 . .
C45' C46' H46D 109.5 . .
C45' C46' H46E 109.5 . .
H46D C46' H46E 109.5 . .
C45' C46' H46F 109.5 . .
H46D C46' H46F 109.5 . .
H46E C46' H46F 109.5 . .

loop_
_geom_bond_atom_site_label_1
_geom_bond_atom_site_label_2
_geom_bond_distance
_geom_bond_site_symmetry_2
Se1 C2 1.913(4) .
Se1 Se2 2.3521(7) .
Se2 C25 1.909(4) .
O1 C7 1.372(4) .
O1 C18 1.433(5) .
O2 C30 1.365(4) .
O2 C41' 1.385(14) .
O2 C41 1.439(8) .
N1 C9 1.317(5) .
N1 C1 1.347(5) .
N2 C12 1.130(5) .
N3 C9 1.370(5) .
N3 C17 1.471(5) .
N3 C13 1.472(5) .
N4 C32 1.323(5) .
N4 C24 1.357(5) .
N5 C35 1.144(5) .
N6 C32 1.365(5) .
N6 C40 1.464(5) .
N6 C36 1.466(5) .
C1 C2 1.375(5) .
C1 C10 1.507(6) .
C2 C3 1.428(5) .
C3 C4 1.415(5) .
C3 C8 1.420(5) .
C4 C5 1.361(5) .
C4 H4 0.9300 .
C5 C6 1.410(6) .
C5 C11 1.512(6) .
C6 C7 1.378(5) .
C6 C12 1.437(6) .
C7 C8 1.418(5) .
C8 C9 1.455(5) .
C10 H10A 0.9600 .
C10 H10B 0.9600 .
C10 H10C 0.9600 .
C11 H11A 0.9600 .
C11 H11B 0.9600 .
C11 H11C 0.9600 .
C13 C14 1.495(6) .
C13 H13A 0.9700 .
C13 H13B 0.9700 .
C14 C15 1.520(6) .
C14 H14A 0.9700 .
C14 H14B 0.9700 .
C15 C16 1.517(6) .
C15 H15A 0.9700 .
C15 H15B 0.9700 .
C16 C17 1.511(6) .
C16 H16A 0.9700 .
C16 H16B 0.9700 .
C17 H17A 0.9700 .
C17 H17B 0.9700 .
C18 C19 1.481(7) .
C18 H18A 0.9700 .
C18 H18B 0.9700 .
C19 C20 1.422(8) .
C19 H19A 0.9700 .
C19 H19B 0.9700 .
C20 C21 1.565(8) .
C20 H20A 0.9700 .
C20 H20B 0.9700 .
C21 C22 1.409(8) .
C21 H21A 0.9700 .
C21 H21B 0.9700 .
C22 C23 1.511(8) .
C22 H22A 0.9700 .
C22 H22B 0.9700 .
C23 H23A 0.9600 .
C23 H23B 0.9600 .
C23 H23C 0.9600 .
C24 C25 1.379(5) .
C24 C33 1.506(5) .
C25 C26 1.434(5) .
C26 C27 1.407(5) .
C26 C31 1.425(5) .
C27 C28 1.363(5) .
C27 H27 0.9300 .
C28 C29 1.413(5) .
C28 C34 1.503(5) .
C29 C30 1.387(5) .
C29 C35 1.429(6) .
C30 C31 1.409(5) .
C31 C32 1.450(5) .
C33 H33A 0.9600 .
C33 H33B 0.9600 .
C33 H33C 0.9600 .
C34 H34A 0.9600 .
C34 H34B 0.9600 .
C34 H34C 0.9600 .
C36 C37 1.511(6) .
C36 H36A 0.9700 .
C36 H36B 0.9700 .
C37 C38 1.519(6) .
C37 H37A 0.9700 .
C37 H37B 0.9700 .
C38 C39 1.518(6) .
C38 H38A 0.9700 .
C38 H38B 0.9700 .
C39 C40 1.511(6) .
C39 H39A 0.9700 .
C39 H39B 0.9700 .
C40 H40A 0.9700 .
C40 H40B 0.9700 .
C41 C42 1.441(9) .
C41 H41A 0.9700 .
C41 H41B 0.9700 .
C42 C43 1.558(11) .
C42 H42A 0.9700 .
C42 H42B 0.9700 .
C43 C44 1.522(12) .
C43 H43A 0.9700 .
C43 H43B 0.9700 .
C44 C45 1.406(12) .
C44 H44A 0.9700 .
C44 H44B 0.9700 .
C45 C46 1.545(13) .
C45 H45A 0.9700 .
C45 H45B 0.9700 .
C46 H46A 0.9600 .
C46 H46B 0.9600 .
C46 H46C 0.9600 .
C41' C42' 1.528(15) .
C41' H41C 0.9700 .
C41' H41D 0.9700 .
C42' C43' 1.551(18) .
C42' H42C 0.9700 .
C42' H42D 0.9700 .
C43' C44' 1.494(18) .
C43' H43C 0.9700 .
C43' H43D 0.9700 .
C44' C45' 1.553(16) .
C44' H44C 0.9700 .
C44' H44D 0.9700 .
C45' C46' 1.551(17) .
C45' H45C 0.9700 .
C45' H45D 0.9700 .
C46' H46D 0.9600 .
C46' H46E 0.9600 .
C46' H46F 0.9600 .

loop_
_geom_hbond_atom_site_label_D
_geom_hbond_atom_site_label_H
_geom_hbond_atom_site_label_A
_geom_hbond_distance_DH
_geom_hbond_distance_HA
_geom_hbond_distance_DA
_geom_hbond_angle_DHA
_geom_hbond_site_symmetry_A
C42 H42B Se2 0.97 3.16 4.118(9) 170.8 2_566
C41 H41B N6 0.97 2.50 3.030(9) 113.9 .
C37 H37B Se2 0.97 3.08 3.845(5) 137.1 1_545
C36 H36B N5 0.97 2.56 3.531(6) 175.0 2_556
C14 H14B Se1 0.97 3.09 3.784(5) 130.1 1_655
C14 H14B Se1 0.97 3.09 3.784(5) 130.1 1_655
C36 H36B N5 0.97 2.56 3.531(6) 175.0 2_556
C37 H37B Se2 0.97 3.08 3.845(5) 137.1 1_545
C41 H41B N6 0.97 2.50 3.030(9) 113.9 .
C42 H42B Se2 0.97 3.16 4.118(9) 170.8 2_566
C14 H14B Se1 0.97 3.09 3.784(5) 130.1 1_655
C36 H36B N5 0.97 2.56 3.531(6) 175.0 2_556
C37 H37B Se2 0.97 3.08 3.845(5) 137.1 1_545
C41 H41B N6 0.97 2.50 3.030(9) 113.9 .
C42 H42B Se2 0.97 3.16 4.118(9) 170.8 2_566

loop_
_geom_torsion_atom_site_label_1
_geom_torsion_atom_site_label_2
_geom_torsion_atom_site_label_3
_geom_torsion_atom_site_label_4
_geom_torsion
_geom_torsion_site_symmetry_1
_geom_torsion_site_symmetry_2
_geom_torsion_site_symmetry_3
_geom_torsion_site_symmetry_4
C9 N1 C1 C2 -0.9(6) . . . .
C9 N1 C1 C10 -177.7(4) . . . .
N1 C1 C2 C3 9.2(6) . . . .
C10 C1 C2 C3 -174.4(4) . . . .
N1 C1 C2 Se1 -172.3(3) . . . .
C10 C1 C2 Se1 4.1(6) . . . .
C1 C2 C3 C4 170.3(4) . . . .
Se1 C2 C3 C4 -8.2(5) . . . .
C1 C2 C3 C8 -5.5(6) . . . .
Se1 C2 C3 C8 176.0(3) . . . .
C8 C3 C4 C5 2.7(6) . . . .
C2 C3 C4 C5 -173.1(4) . . . .
C3 C4 C5 C6 0.4(6) . . . .
C3 C4 C5 C11 178.0(4) . . . .
C4 C5 C6 C7 -0.3(6) . . . .
C11 C5 C6 C7 -178.0(4) . . . .
C4 C5 C6 C12 179.0(4) . . . .
C11 C5 C6 C12 1.3(7) . . . .
C18 O1 C7 C6 -90.2(5) . . . .
C18 O1 C7 C8 89.9(5) . . . .
C5 C6 C7 O1 177.0(4) . . . .
C12 C6 C7 O1 -2.2(6) . . . .
C5 C6 C7 C8 -3.0(6) . . . .
C12 C6 C7 C8 177.7(4) . . . .
O1 C7 C8 C3 -174.1(3) . . . .
C6 C7 C8 C3 6.0(6) . . . .
O1 C7 C8 C9 0.9(6) . . . .
C6 C7 C8 C9 -179.1(4) . . . .
C4 C3 C8 C7 -5.8(5) . . . .
C2 C3 C8 C7 170.2(3) . . . .
C4 C3 C8 C9 178.8(3) . . . .
C2 C3 C8 C9 -5.2(5) . . . .
C1 N1 C9 N3 171.7(4) . . . .
C1 N1 C9 C8 -10.8(6) . . . .
C17 N3 C9 N1 14.5(5) . . . .
C13 N3 C9 N1 -129.6(4) . . . .
C17 N3 C9 C8 -163.0(3) . . . .
C13 N3 C9 C8 52.9(5) . . . .
C7 C8 C9 N1 -161.3(4) . . . .
C3 C8 C9 N1 13.7(5) . . . .
C7 C8 C9 N3 16.1(6) . . . .
C3 C8 C9 N3 -168.9(3) . . . .
C9 N3 C13 C14 91.4(5) . . . .
C17 N3 C13 C14 -54.8(5) . . . .
N3 C13 C14 C15 56.5(5) . . . .
C13 C14 C15 C16 -56.2(5) . . . .
C14 C15 C16 C17 54.0(5) . . . .
C9 N3 C17 C16 -92.1(5) . . . .
C13 N3 C17 C16 54.5(5) . . . .
C15 C16 C17 N3 -54.2(5) . . . .
C7 O1 C18 C19 -170.9(4) . . . .
O1 C18 C19 C20 -57.7(8) . . . .
C18 C19 C20 C21 179.8(6) . . . .
C19 C20 C21 C22 172.8(7) . . . .
C20 C21 C22 C23 -178.8(7) . . . .
C32 N4 C24 C25 -1.8(6) . . . .
C32 N4 C24 C33 179.8(4) . . . .
N4 C24 C25 C26 13.0(6) . . . .
C33 C24 C25 C26 -168.8(4) . . . .
N4 C24 C25 Se2 -169.9(3) . . . .
C33 C24 C25 Se2 8.3(6) . . . .
C24 C25 C26 C27 168.6(4) . . . .
Se2 C25 C26 C27 -8.5(5) . . . .
C24 C25 C26 C31 -7.5(5) . . . .
Se2 C25 C26 C31 175.3(3) . . . .
C31 C26 C27 C28 4.2(5) . . . .
C25 C26 C27 C28 -172.0(3) . . . .
C26 C27 C28 C29 0.9(5) . . . .
C26 C27 C28 C34 178.7(4) . . . .
C27 C28 C29 C30 -1.5(5) . . . .
C34 C28 C29 C30 -179.3(4) . . . .
C27 C28 C29 C35 176.9(3) . . . .
C34 C28 C29 C35 -0.9(5) . . . .
C41' O2 C30 C29 -67.6(11) . . . .
C41 O2 C30 C29 -113.5(6) . . . .
C41' O2 C30 C31 112.9(11) . . . .
C41 O2 C30 C31 67.0(6) . . . .
C28 C29 C30 O2 177.4(3) . . . .
C35 C29 C30 O2 -1.0(5) . . . .
C28 C29 C30 C31 -3.1(6) . . . .
C35 C29 C30 C31 178.5(4) . . . .
O2 C30 C31 C26 -172.5(3) . . . .
C29 C30 C31 C26 8.0(5) . . . .
O2 C30 C31 C32 2.2(6) . . . .
C29 C30 C31 C32 -177.3(4) . . . .
C27 C26 C31 C30 -8.4(5) . . . .
C25 C26 C31 C30 167.9(3) . . . .
C27 C26 C31 C32 176.4(3) . . . .
C25 C26 C31 C32 -7.3(5) . . . .
C24 N4 C32 N6 167.3(4) . . . .
C24 N4 C32 C31 -14.6(6) . . . .
C40 N6 C32 N4 17.1(6) . . . .
C36 N6 C32 N4 -136.1(4) . . . .
C40 N6 C32 C31 -161.1(4) . . . .
C36 N6 C32 C31 45.8(6) . . . .
C30 C31 C32 N4 -155.9(4) . . . .
C26 C31 C32 N4 18.9(6) . . . .
C30 C31 C32 N6 22.2(6) . . . .
C26 C31 C32 N6 -163.0(4) . . . .
C32 N6 C36 C37 100.0(4) . . . .
C40 N6 C36 C37 -54.8(5) . . . .
N6 C36 C37 C38 55.1(5) . . . .
C36 C37 C38 C39 -55.6(6) . . . .
C37 C38 C39 C40 54.6(6) . . . .
C32 N6 C40 C39 -99.9(4) . . . .
C36 N6 C40 C39 55.2(5) . . . .
C38 C39 C40 N6 -54.7(5) . . . .
C30 O2 C41 C42 130.8(7) . . . .
C41' O2 C41 C42 25.4(16) . . . .
O2 C41 C42 C43 175.6(7) . . . .
C41 C42 C43 C44 -168.7(9) . . . .
C42 C43 C44 C45 -78.0(17) . . . .
C43 C44 C45 C46 -172.6(12) . . . .
C30 O2 C41' C42' -120.5(18) . . . .
C41 O2 C41' C42' -22.3(13) . . . .
O2 C41' C42' C43' 180(2) . . . .
C41' C42' C43' C44' 66(3) . . . .
C42' C43' C44' C45' 151(2) . . . .
C43' C44' C45' C46' -176.9(18) . . . .
